data_4125902
loop_
_publ_author_name
'Zhang, Yongliang'
'Wei, Junnian'
'Chi, Yue'
'Zhang, Xuan'
'Zhang, Wen-Xiong'
'Xi, Zhenfeng'

_publ_section_title
;
 Spiro Metallaaromatics of Pd, Pt, Rh: Synthesis and Characterization.
;
_journal_name_full 'Journal of the American Chemical Society'
_journal_paper_doi 10.1021/jacs.7b02039
_journal_year 2017
_chemical_formula_moiety 'C40 H80 Li5 O4 Rh Si4'
_chemical_formula_sum 'C40 H80 Li5 O4 Rh Si4'
_chemical_formula_weight 875.01
_chemical_name_systematic
;
 ? 
;
_space_group_crystal_system monoclinic
_space_group_IT_number 15
_space_group_name_Hall '-C 2yc'
_space_group_name_H-M_alt 'C 1 2/c 1'
_symmetry_space_group_name_Hall '-C 2yc'
_symmetry_space_group_name_H-M 'C 1 2/c 1'
_atom_sites_solution_hydrogens geom
_atom_sites_solution_primary iterative
_atom_sites_solution_secondary difmap
_audit_creation_date 2016-11-01
_audit_creation_method
;
Olex2 1.2
(compiled 2016.09.09 svn.r3337 for OlexSys, GUI svn.r5227)
;
_cell_angle_alpha 90.00
_cell_angle_beta 92.763(6)
_cell_angle_gamma 90.00
_cell_formula_units_Z 4
_cell_length_a 12.0164(8)
_cell_length_b 20.6077(14)
_cell_length_c 20.6174(15)
_cell_measurement_reflns_used 5518
_cell_measurement_temperature 180.00(10)
_cell_measurement_theta_max 24.8290
_cell_measurement_theta_min 3.3700
_cell_volume 5099.6(6)
_computing_cell_refinement
;
CrysAlisPro, Agilent Technologies,
Version 1.171.36.32 (release 02-08-2013 CrysAlis171 .NET)
(compiled Aug  2 2013,16:46:58)
;
_computing_data_collection
;
CrysAlisPro, Agilent Technologies,
Version 1.171.36.32 (release 02-08-2013 CrysAlis171 .NET)
(compiled Aug  2 2013,16:46:58)
;
_computing_data_reduction
;
CrysAlisPro, Agilent Technologies,
Version 1.171.36.32 (release 02-08-2013 CrysAlis171 .NET)
(compiled Aug  2 2013,16:46:58)
;
_computing_molecular_graphics 'Olex2 (Dolomanov et al., 2009)'
_computing_publication_material 'Olex2 (Dolomanov et al., 2009)'
_computing_structure_refinement 'ShelXL (Sheldrick, 2015)'
_computing_structure_solution
;
Superflip (Palatinus & Chapuis, 2007;Palatinus & van der Lee, 2008;
Palatinus et al., 2012)
;
_diffrn_ambient_temperature 180.00(10)
_diffrn_detector_area_resol_mean 10.3914
_diffrn_measured_fraction_theta_full 0.970
_diffrn_measured_fraction_theta_max 0.970
_diffrn_measurement_details
;
#__ type_ start__ end____ width___ exp.time_
  1 omega  -19.00   52.00   1.0000    4.3000
omega____ theta____ kappa____ phi______ frames
    -       10.7017  -99.0000  -30.0000 71

#__ type_ start__ end____ width___ exp.time_
  2 omega  -20.00   30.00   1.0000    4.3000
omega____ theta____ kappa____ phi______ frames
    -      -11.7954  -99.0000    0.0000 50

#__ type_ start__ end____ width___ exp.time_
  3 omega  -25.00    4.00   1.0000    4.3000
omega____ theta____ kappa____ phi______ frames
    -      -11.7954    0.0000 -180.0000 29

#__ type_ start__ end____ width___ exp.time_
  4 omega  -79.00  -52.00   1.0000    4.3000
omega____ theta____ kappa____ phi______ frames
    -      -11.7954  -19.0000  -90.0000 27

#__ type_ start__ end____ width___ exp.time_
  5 omega  -16.00   11.00   1.0000    4.3000
omega____ theta____ kappa____ phi______ frames
    -      -11.7954  -19.0000  -90.0000 27

#__ type_ start__ end____ width___ exp.time_
  6 omega   -7.00   32.00   1.0000    4.3000
omega____ theta____ kappa____ phi______ frames
    -      -11.7954  -19.0000  -30.0000 39

#__ type_ start__ end____ width___ exp.time_
  7 omega  -20.00   63.00   1.0000    4.3000
omega____ theta____ kappa____ phi______ frames
    -      -11.7954   38.0000 -120.0000 83

#__ type_ start__ end____ width___ exp.time_
  8 omega  -87.00    9.00   1.0000    4.3000
omega____ theta____ kappa____ phi______ frames
    -      -11.7954  -38.0000   90.0000 96

#__ type_ start__ end____ width___ exp.time_
  9 omega  -16.00   11.00   1.0000    4.3000
omega____ theta____ kappa____ phi______ frames
    -       10.7017   38.0000  -90.0000 27

#__ type_ start__ end____ width___ exp.time_
 10 omega  -20.00   53.00   1.0000    4.3000
omega____ theta____ kappa____ phi______ frames
    -       10.7017  -99.0000  150.0000 73
;
_diffrn_measurement_device_type 'SuperNova, Dual, Cu at zero, Atlas'
_diffrn_measurement_method '\w scans'
_diffrn_orient_matrix_UB_11 -0.0454998000
_diffrn_orient_matrix_UB_12 -0.0210598000
_diffrn_orient_matrix_UB_13 -0.0074975000
_diffrn_orient_matrix_UB_21 0.0368808000
_diffrn_orient_matrix_UB_22 -0.0268925000
_diffrn_orient_matrix_UB_23 0.0006759000
_diffrn_orient_matrix_UB_31 -0.0079596000
_diffrn_orient_matrix_UB_32 -0.0041614000
_diffrn_orient_matrix_UB_33 0.0336121000
_diffrn_radiation_monochromator mirror
_diffrn_radiation_type MoK\a
_diffrn_radiation_wavelength 0.71070
_diffrn_reflns_av_R_equivalents 0.0885
_diffrn_reflns_av_unetI/netI 0.0775
_diffrn_reflns_limit_h_max 15
_diffrn_reflns_limit_h_min -15
_diffrn_reflns_limit_k_max 26
_diffrn_reflns_limit_k_min -24
_diffrn_reflns_limit_l_max 25
_diffrn_reflns_limit_l_min -26
_diffrn_reflns_number 31369
_diffrn_reflns_theta_full 27.45
_diffrn_reflns_theta_max 27.45
_diffrn_reflns_theta_min 3.39
_diffrn_source 'SuperNova (Mo) X-ray Source'
_exptl_absorpt_coefficient_mu 0.461
_exptl_absorpt_correction_T_max 1.00000
_exptl_absorpt_correction_T_min 0.84197
_exptl_absorpt_correction_type multi-scan
_exptl_absorpt_process_details
;
CrysAlisPro, Agilent Technologies,
Version 1.171.36.32 (release 02-08-2013 CrysAlis171 .NET)
(compiled Aug  2 2013,16:46:58)
Empirical absorption correction using spherical harmonics,
 implemented in SCALE3 ABSPACK scaling algorithm.
;
_exptl_crystal_colour 'metallic dark red'
_exptl_crystal_colour_lustre metallic
_exptl_crystal_colour_modifier dark
_exptl_crystal_colour_primary red
_exptl_crystal_density_diffrn 1.140
_exptl_crystal_density_method 'not measured'
_exptl_crystal_description block
_exptl_crystal_F_000 1872
_exptl_crystal_size_max 0.1
_exptl_crystal_size_mid 0.1
_exptl_crystal_size_min 0.1
_refine_diff_density_max 1.075
_refine_diff_density_min -0.845
_refine_diff_density_rms 0.122
_refine_ls_extinction_method none
_refine_ls_goodness_of_fit_ref 1.132
_refine_ls_hydrogen_treatment constr
_refine_ls_matrix_type full
_refine_ls_number_parameters 253
_refine_ls_number_reflns 5684
_refine_ls_number_restraints 30
_refine_ls_restrained_S_all 1.139
_refine_ls_R_factor_all 0.1140
_refine_ls_R_factor_gt 0.0862
_refine_ls_shift/su_max 0.001
_refine_ls_shift/su_mean 0.000
_refine_ls_structure_factor_coef Fsqd
_refine_ls_weighting_details 'calc w=1/[\s^2^(Fo^2^)+(0.0499P)^2^+62.1778P] where P=(Fo^2^+2Fc^2^)/3'
_refine_ls_weighting_scheme calc
_refine_ls_wR_factor_gt 0.1856
_refine_ls_wR_factor_ref 0.1992
_reflns_number_gt 4475
_reflns_number_total 5684
_reflns_threshold_expression >2sigma(I)
_cod_data_source_file ja7b02039_si_002.cif
_cod_data_source_block 5
_cod_original_cell_volume 5099.5(6)
_cod_database_code 4125902
_chemical_oxdiff_formula 'C1 O1 Li Rh1 Si1'
_reflns_odcompleteness_completeness 99.81
_reflns_odcompleteness_iscentric 1
_reflns_odcompleteness_theta 25.97
_olex2_refinement_description
;
1. Fixed Uiso
 At 1.2 times of:
  All C(H,H) groups
 At 1.5 times of:
  All C(H,H,H) groups
2. Uiso/Uaniso restraints and constraints
Uanis(C14) \\sim Ueq, Uanis(C16) \\sim Ueq: with sigma of 0.005 and sigma for
terminal atoms of 0.01
Uanis(C13) \\sim Ueq, Uanis(C18) \\sim Ueq: with sigma of 0.005 and sigma for
terminal atoms of 0.01
Uanis(C19) \\sim Ueq: with sigma of 0.005 and sigma for terminal atoms of 0.01
3.a Secondary CH2 refined with riding coordinates:
 C13(H13A,H13B), C14(H14A,H14B), C15(H15A,H15B), C16(H16A,H16B), C17(H17A,
 H17B), C18(H18A,H18B), C19(H19A,H19B), C20(H20A,H20B)
3.b Idealised Me refined as rotating group:
 C5(H5A,H5B,H5C), C6(H6A,H6B,H6C), C7(H7A,H7B,H7C), C8(H8A,H8B,H8C), C9(H9A,
 H9B,H9C), C10(H10A,H10B,H10C), C11(H11A,H11B,H11C), C12(H12A,H12B,H12C)
;
_olex2_submission_special_instructions 'No special instructions were received'

loop_
_space_group_symop_id
_space_group_symop_operation_xyz
1 'x, y, z'
2 '-x, y, -z+1/2'
3 'x+1/2, y+1/2, z'
4 '-x+1/2, y+1/2, -z+1/2'
5 '-x, -y, -z'
6 'x, -y, z-1/2'
7 '-x+1/2, -y+1/2, -z'
8 'x+1/2, -y+1/2, z-1/2'

loop_
_atom_site_label
_atom_site_type_symbol
_atom_site_fract_x
_atom_site_fract_y
_atom_site_fract_z
_atom_site_U_iso_or_equiv
_atom_site_adp_type
_atom_site_occupancy
_atom_site_calc_flag
_atom_site_site_symmetry_order
_atom_site_refinement_flags_posn
_atom_site_refinement_flags_adp
_atom_site_refinement_flags_occupancy
Rh1 Rh 0.0000 0.65158(3) 0.2500 0.02305(19) Uani 1 d 2 S T P
Si1 Si -0.14531(15) 0.52069(9) 0.30851(9) 0.0341(4) Uani 1 d 1 . . .
Si2 Si 0.12452(17) 0.78344(10) 0.35033(9) 0.0419(5) Uani 1 d 1 . . .
O1 O -0.2764(5) 0.7251(3) 0.3587(3) 0.0670(17) Uani 1 d 1 . . .
O2 O 0.2466(4) 0.5895(3) 0.4016(2) 0.0510(13) Uani 1 d 1 . . .
C1 C -0.0544(5) 0.5932(3) 0.3222(3) 0.0263(12) Uani 1 d 1 . . .
C2 C -0.0471(5) 0.6174(3) 0.3879(3) 0.0319(13) Uani 1 d 1 . . .
C3 C 0.0024(5) 0.6797(3) 0.3955(3) 0.0314(13) Uani 1 d 1 . . .
C4 C 0.0308(5) 0.7126(3) 0.3361(3) 0.0308(13) Uani 1 d 1 . . .
C5 C -0.0925(6) 0.5838(4) 0.4473(3) 0.0464(17) Uani 1 d 1 . . .
H5A H -0.1398 0.6132 0.4693 0.070 Uiso 1 calc 1 GR . .
H5B H -0.0317 0.5708 0.4763 0.070 Uiso 1 calc 1 GR . .
H5C H -0.1347 0.5462 0.4336 0.070 Uiso 1 calc 1 GR . .
C6 C 0.0231(7) 0.7072(4) 0.4637(3) 0.0509(19) Uani 1 d 1 . . .
H6A H -0.0404 0.7321 0.4753 0.076 Uiso 1 calc 1 GR . .
H6B H 0.0878 0.7346 0.4646 0.076 Uiso 1 calc 1 GR . .
H6C H 0.0350 0.6722 0.4940 0.076 Uiso 1 calc 1 GR . .
C7 C -0.2954(6) 0.5400(4) 0.3267(5) 0.060(2) Uani 1 d 1 . . .
H7A H -0.2990 0.5528 0.3714 0.089 Uiso 1 calc 1 GR . .
H7B H -0.3409 0.5023 0.3188 0.089 Uiso 1 calc 1 GR . .
H7C H -0.3222 0.5748 0.2992 0.089 Uiso 1 calc 1 GR . .
C8 C -0.1569(7) 0.4884(4) 0.2243(4) 0.054(2) Uani 1 d 1 . . .
H8A H -0.1934 0.5198 0.1962 0.080 Uiso 1 calc 1 GR . .
H8B H -0.1996 0.4490 0.2236 0.080 Uiso 1 calc 1 GR . .
H8C H -0.0838 0.4797 0.2096 0.080 Uiso 1 calc 1 GR . .
C9 C -0.1063(7) 0.4467(3) 0.3598(4) 0.0516(19) Uani 1 d 1 . . .
H9A H -0.0727 0.4146 0.3332 0.077 Uiso 1 calc 1 GR . .
H9B H -0.1721 0.4289 0.3776 0.077 Uiso 1 calc 1 GR . .
H9C H -0.0546 0.4591 0.3945 0.077 Uiso 1 calc 1 GR . .
C10 C 0.1569(7) 0.8267(4) 0.2722(4) 0.0488(18) Uani 1 d 1 . . .
H10A H 0.0903 0.8465 0.2538 0.073 Uiso 1 calc 1 GR . .
H10B H 0.1847 0.7959 0.2419 0.073 Uiso 1 calc 1 GR . .
H10C H 0.2122 0.8595 0.2813 0.073 Uiso 1 calc 1 GR . .
C11 C 0.0727(11) 0.8536(4) 0.3995(5) 0.094(4) Uani 1 d 1 . . .
H11A H 0.1300 0.8859 0.4044 0.141 Uiso 1 calc 1 GR . .
H11B H 0.0538 0.8383 0.4416 0.141 Uiso 1 calc 1 GR . .
H11C H 0.0079 0.8721 0.3777 0.141 Uiso 1 calc 1 GR . .
C12 C 0.2658(7) 0.7621(5) 0.3852(5) 0.074(3) Uani 1 d 1 . . .
H12A H 0.3061 0.7389 0.3534 0.111 Uiso 1 calc 1 GR . .
H12B H 0.2587 0.7353 0.4229 0.111 Uiso 1 calc 1 GR . .
H12C H 0.3054 0.8010 0.3973 0.111 Uiso 1 calc 1 GR . .
C13 C -0.3855(10) 0.7279(6) 0.3233(6) 0.096(3) Uani 1 d 1 . U .
H13A H -0.4370 0.6970 0.3409 0.115 Uiso 1 calc 1 R . .
H13B H -0.3785 0.7189 0.2775 0.115 Uiso 1 calc 1 R . .
C14 C -0.4233(14) 0.7954(8) 0.3334(9) 0.137(6) Uani 1 d 1 . U .
H14A H -0.4247 0.8189 0.2926 0.164 Uiso 1 calc 1 R . .
H14B H -0.4981 0.7952 0.3491 0.164 Uiso 1 calc 1 R . .
C15 C -0.3518(12) 0.8254(6) 0.3780(5) 0.097(4) Uani 1 d 1 . . .
H15A H -0.3933 0.8430 0.4132 0.116 Uiso 1 calc 1 R . .
H15B H -0.3140 0.8610 0.3575 0.116 Uiso 1 calc 1 R . .
C16 C -0.2696(9) 0.7777(5) 0.4036(5) 0.080(3) Uani 1 d 1 . U .
H16A H -0.1953 0.7962 0.4059 0.096 Uiso 1 calc 1 R . .
H16B H -0.2878 0.7634 0.4466 0.096 Uiso 1 calc 1 R . .
C17 C 0.3636(7) 0.5868(6) 0.3877(5) 0.080(3) Uani 1 d 1 . . .
H17A H 0.3723 0.5804 0.3416 0.095 Uiso 1 calc 1 R . .
H17B H 0.4008 0.6267 0.4010 0.095 Uiso 1 calc 1 R . .
C18 C 0.4096(11) 0.5330(7) 0.4239(7) 0.107(4) Uani 1 d 1 . U .
H18A H 0.4391 0.5014 0.3944 0.128 Uiso 1 calc 1 R . .
H18B H 0.4703 0.5479 0.4529 0.128 Uiso 1 calc 1 R . .
C19 C 0.3259(9) 0.5033(6) 0.4609(6) 0.090(3) Uani 1 d 1 . U .
H19A H 0.3504 0.5006 0.5063 0.108 Uiso 1 calc 1 R . .
H19B H 0.3095 0.4599 0.4450 0.108 Uiso 1 calc 1 R . .
C20 C 0.2280(7) 0.5447(5) 0.4527(4) 0.073(3) Uani 1 d 1 . . .
H20A H 0.1626 0.5186 0.4418 0.087 Uiso 1 calc 1 R . .
H20B H 0.2160 0.5680 0.4926 0.087 Uiso 1 calc 1 R . .
Li1 Li -0.1459(9) 0.6857(6) 0.3310(6) 0.039(3) Uani 1 d 1 . . .
Li2 Li 0.1218(8) 0.6184(6) 0.3476(5) 0.037(2) Uani 1 d 1 . . .
Li3 Li 0.0000 0.7631(7) 0.2500 0.040(4) Uani 1 d 2 S T P

loop_
_atom_site_aniso_label
_atom_site_aniso_U_11
_atom_site_aniso_U_22
_atom_site_aniso_U_33
_atom_site_aniso_U_23
_atom_site_aniso_U_13
_atom_site_aniso_U_12
Rh1 0.0199(3) 0.0219(3) 0.0274(3) 0.000 0.0007(2) 0.000
Si1 0.0309(9) 0.0288(9) 0.0429(10) 0.0039(7) 0.0040(7) -0.0067(7)
Si2 0.0468(11) 0.0385(11) 0.0399(10) -0.0027(8) -0.0023(8) -0.0174(9)
O1 0.043(3) 0.060(4) 0.101(5) 0.001(3) 0.028(3) 0.018(3)
O2 0.035(3) 0.063(3) 0.054(3) 0.018(3) -0.011(2) 0.001(2)
C1 0.023(3) 0.025(3) 0.032(3) 0.001(2) 0.004(2) -0.003(2)
C2 0.030(3) 0.037(4) 0.029(3) 0.003(3) 0.005(2) -0.006(3)
C3 0.027(3) 0.040(4) 0.027(3) -0.002(3) 0.004(2) -0.001(3)
C4 0.031(3) 0.031(3) 0.030(3) -0.005(2) 0.002(2) -0.009(2)
C5 0.056(5) 0.054(5) 0.030(3) 0.003(3) 0.009(3) -0.013(4)
C6 0.067(5) 0.054(5) 0.031(3) -0.003(3) 0.005(3) -0.017(4)
C7 0.035(4) 0.053(5) 0.091(6) -0.001(4) 0.010(4) -0.011(3)
C8 0.060(5) 0.042(4) 0.059(5) -0.009(4) 0.006(4) -0.025(4)
C9 0.060(5) 0.031(4) 0.065(5) 0.009(3) 0.006(4) -0.014(3)
C10 0.056(5) 0.039(4) 0.051(4) 0.002(3) -0.003(3) -0.019(3)
C11 0.155(11) 0.040(5) 0.090(7) -0.033(5) 0.048(7) -0.027(6)
C12 0.057(5) 0.066(6) 0.096(7) 0.021(5) -0.032(5) -0.035(5)
C13 0.081(5) 0.092(5) 0.114(5) -0.004(4) 0.003(4) 0.008(4)
C14 0.130(7) 0.132(7) 0.148(7) -0.006(5) 0.002(5) 0.011(5)
C15 0.158(12) 0.080(7) 0.057(6) 0.007(5) 0.040(7) 0.058(8)
C16 0.084(5) 0.085(5) 0.073(4) -0.009(4) 0.012(4) 0.014(4)
C17 0.040(5) 0.105(8) 0.093(7) 0.030(6) -0.010(5) -0.002(5)
C18 0.097(5) 0.109(6) 0.115(5) 0.018(4) 0.006(4) 0.015(4)
C19 0.087(5) 0.088(5) 0.095(5) 0.020(4) 0.002(4) 0.004(4)
C20 0.047(5) 0.115(8) 0.056(5) 0.037(5) 0.002(4) 0.016(5)
Li1 0.032(6) 0.038(6) 0.050(6) -0.003(5) 0.014(5) 0.003(5)
Li2 0.026(5) 0.046(7) 0.038(6) 0.006(5) -0.008(4) -0.001(5)
Li3 0.061(11) 0.013(7) 0.044(9) 0.000 -0.003(7) 0.000

loop_
_atom_type_symbol
_atom_type_description
_atom_type_scat_dispersion_real
_atom_type_scat_dispersion_imag
_atom_type_scat_source
C C 0.0033 0.0016 'International Tables Vol C Tables 4.2.6.8 and 6.1.1.4'
H H 0.0000 0.0000 'International Tables Vol C Tables 4.2.6.8 and 6.1.1.4'
Li Li -0.0003 0.0001 'International Tables Vol C Tables 4.2.6.8 and 6.1.1.4'
O O 0.0106 0.0060 'International Tables Vol C Tables 4.2.6.8 and 6.1.1.4'
Rh Rh -1.1178 0.9187 'International Tables Vol C Tables 4.2.6.8 and 6.1.1.4'
Si Si 0.0817 0.0704 'International Tables Vol C Tables 4.2.6.8 and 6.1.1.4'

loop_
_geom_angle_atom_site_label_1
_geom_angle_atom_site_label_2
_geom_angle_atom_site_label_3
_geom_angle
_geom_angle_site_symmetry_1
_geom_angle_site_symmetry_3
C1 Rh1 C1 107.9(3) . 2
C1 Rh1 C4 151.5(2) 2 .
C1 Rh1 C4 78.2(2) 2 2
C1 Rh1 C4 78.2(2) . .
C1 Rh1 C4 151.5(2) . 2
C1 Rh1 Li1 55.8(3) . .
C1 Rh1 Li1 55.8(3) 2 2
C1 Rh1 Li1 152.1(3) . 2
C1 Rh1 Li1 152.1(3) 2 .
C1 Rh1 Li2 103.1(3) . 2
C1 Rh1 Li2 56.9(3) . .
C1 Rh1 Li2 56.9(3) 2 2
C1 Rh1 Li2 103.1(3) 2 .
C1 Rh1 Li3 126.03(16) . .
C1 Rh1 Li3 126.03(16) . 2
C1 Rh1 Li3 126.03(16) 2 2
C1 Rh1 Li3 126.03(16) 2 .
C4 Rh1 C4 110.0(3) . 2
C4 Rh1 Li1 54.0(3) . .
C4 Rh1 Li1 54.0(3) 2 2
C4 Rh1 Li1 105.9(3) . 2
C4 Rh1 Li1 105.9(3) 2 .
C4 Rh1 Li2 56.0(3) 2 2
C4 Rh1 Li2 56.0(3) . .
C4 Rh1 Li2 150.4(3) . 2
C4 Rh1 Li2 150.4(3) 2 .
C4 Rh1 Li3 55.01(17) . .
C4 Rh1 Li3 55.01(17) 2 2
C4 Rh1 Li3 55.01(17) . 2
C4 Rh1 Li3 55.01(17) 2 .
Li1 Rh1 Li1 148.3(5) . 2
Li2 Rh1 Li1 101.8(4) . 2
Li2 Rh1 Li1 86.8(4) . .
Li2 Rh1 Li1 86.8(4) 2 2
Li2 Rh1 Li1 101.8(4) 2 .
Li2 Rh1 Li2 148.6(5) 2 .
Li3 Rh1 Li1 74.1(3) 2 .
Li3 Rh1 Li1 74.1(3) . .
Li3 Rh1 Li1 74.1(3) 2 2
Li3 Rh1 Li1 74.1(3) . 2
Li3 Rh1 Li2 105.7(3) . .
Li3 Rh1 Li2 105.7(3) 2 .
Li3 Rh1 Li2 105.7(3) . 2
Li3 Rh1 Li2 105.7(3) 2 2
Li3 Rh1 Li3 0.000(1) 2 .
C1 Si1 C7 110.9(3) . .
C1 Si1 C9 115.6(3) . .
C8 Si1 C1 116.5(3) . .
C8 Si1 C7 103.3(4) . .
C8 Si1 C9 103.7(4) . .
C9 Si1 C7 105.6(4) . .
C4 Si2 C10 112.5(3) . .
C4 Si2 C11 118.2(4) . .
C4 Si2 C12 114.1(4) . .
C4 Si2 Li3 53.9(3) . .
C4 Si2 Li3 53.9(3) . 2
C10 Si2 Li3 61.4(3) . 2
C10 Si2 Li3 61.4(3) . .
C11 Si2 C10 100.6(4) . .
C11 Si2 Li3 111.6(5) . .
C11 Si2 Li3 111.6(5) . 2
C12 Si2 C10 102.6(4) . .
C12 Si2 C11 106.9(5) . .
C12 Si2 Li3 140.2(4) . .
C12 Si2 Li3 140.2(4) . 2
Li3 Si2 Li3 0.0(6) 2 .
C13 O1 Li1 127.1(7) . .
C16 O1 C13 108.3(7) . .
C16 O1 Li1 120.2(7) . .
C17 O2 Li2 129.5(6) . .
C20 O2 C17 108.0(6) . .
C20 O2 Li2 119.0(6) . .
Rh1 C1 Li1 74.3(3) . .
Rh1 C1 Li2 72.5(3) . .
Si1 C1 Rh1 124.5(3) . .
Si1 C1 Li1 114.4(4) . .
Si1 C1 Li2 140.3(4) . .
C2 C1 Rh1 118.2(4) . .
C2 C1 Si1 115.4(4) . .
C2 C1 Li1 68.5(5) . .
C2 C1 Li2 71.5(4) . .
Li1 C1 Li2 104.5(5) . .
C1 C2 C5 125.9(6) . .
C1 C2 Li1 73.0(5) . .
C1 C2 Li2 70.7(4) . .
C3 C2 C1 115.0(5) . .
C3 C2 C5 119.0(5) . .
C3 C2 Li1 71.7(5) . .
C3 C2 Li2 69.4(4) . .
C5 C2 Li1 121.6(5) . .
C5 C2 Li2 132.0(6) . .
Li1 C2 Li2 106.2(5) . .
C2 C3 C4 116.3(5) . .
C2 C3 C6 119.1(6) . .
C2 C3 Li1 70.0(5) . .
C2 C3 Li2 73.1(5) . .
C4 C3 C6 124.6(6) . .
C4 C3 Li1 71.2(4) . .
C4 C3 Li2 72.7(4) . .
C6 C3 Li1 129.4(6) . .
C6 C3 Li2 123.4(5) . .
Li1 C3 Li2 107.1(5) . .
Rh1 C4 Li2 69.6(3) . .
Si2 C4 Rh1 131.0(3) . .
Si2 C4 Li1 141.6(5) . .
Si2 C4 Li2 112.1(4) . .
Si2 C4 Li3 79.8(4) . 2
Si2 C4 Li3 79.8(4) . .
C3 C4 Rh1 112.1(4) . .
C3 C4 Si2 113.5(4) . .
C3 C4 Li1 69.9(5) . .
C3 C4 Li2 68.9(4) . .
C3 C4 Li3 156.1(5) . 2
C3 C4 Li3 156.1(5) . .
Li1 C4 Rh1 72.0(3) . .
Li1 C4 Li2 104.7(5) . .
Li3 C4 Rh1 65.1(4) 2 .
Li3 C4 Rh1 65.1(4) . .
Li3 C4 Li1 87.3(4) 2 .
Li3 C4 Li1 87.3(4) . .
Li3 C4 Li2 126.3(5) . .
Li3 C4 Li2 126.3(5) 2 .
Li3 C4 Li3 0.0 2 .
O1 C13 C14 103.8(11) . .
C15 C14 C13 109.4(13) . .
C14 C15 C16 109.0(11) . .
O1 C16 C15 105.0(9) . .
C18 C17 O2 106.3(9) . .
C19 C18 C17 110.2(11) . .
C18 C19 C20 105.8(10) . .
O2 C20 C19 108.1(7) . .
Rh1 Li1 Li2 46.0(2) . .
Rh1 Li1 Li3 48.6(3) . 2
Rh1 Li1 Li3 48.6(3) . .
O1 Li1 Rh1 156.8(7) . .
O1 Li1 C1 145.3(6) . .
O1 Li1 C2 124.3(6) . .
O1 Li1 C3 120.7(6) . .
O1 Li1 C4 134.2(7) . .
O1 Li1 Li2 156.5(6) . .
O1 Li1 Li3 117.8(6) . 2
O1 Li1 Li3 117.8(6) . .
C1 Li1 Rh1 49.9(3) . .
C1 Li1 Li2 37.8(3) . .
C1 Li1 Li3 96.2(4) . 2
C1 Li1 Li3 96.2(4) . .
C2 Li1 Rh1 78.5(4) . .
C2 Li1 C1 38.6(3) . .
C2 Li1 C3 38.3(3) . .
C2 Li1 C4 68.4(4) . .
C2 Li1 Li2 37.7(3) . .
C2 Li1 Li3 109.6(5) . .
C2 Li1 Li3 109.6(5) . 2
C3 Li1 Rh1 79.5(4) . .
C3 Li1 C1 66.7(4) . .
C3 Li1 C4 38.9(3) . .
C3 Li1 Li2 36.5(3) . .
C3 Li1 Li3 83.4(4) . .
C3 Li1 Li3 83.4(4) . 2
C4 Li1 Rh1 54.0(3) . .
C4 Li1 C1 74.8(4) . .
C4 Li1 Li2 38.1(3) . .
C4 Li1 Li3 44.7(3) . .
C4 Li1 Li3 44.7(3) . 2
Li3 Li1 Li2 72.6(3) 2 .
Li3 Li1 Li2 72.6(3) . .
Li3 Li1 Li3 0.0(5) 2 .
Rh1 Li2 Li1 47.2(3) . .
O2 Li2 Rh1 162.4(6) . .
O2 Li2 C1 140.7(6) . .
O2 Li2 C2 118.7(6) . .
O2 Li2 C3 115.4(6) . .
O2 Li2 C4 134.1(6) . .
O2 Li2 Li1 150.1(6) . .
C1 Li2 Rh1 50.6(2) . .
C1 Li2 C2 37.8(3) . .
C1 Li2 C4 73.8(4) . .
C1 Li2 Li1 37.7(3) . .
C2 Li2 Rh1 78.3(3) . .
C2 Li2 C4 66.3(4) . .
C2 Li2 Li1 36.2(3) . .
C3 Li2 Rh1 80.5(4) . .
C3 Li2 C1 66.5(4) . .
C3 Li2 C2 37.5(3) . .
C3 Li2 C4 38.4(3) . .
C3 Li2 Li1 36.4(3) . .
C4 Li2 Rh1 54.4(3) . .
C4 Li2 Li1 37.2(3) . .
Rh1 Li3 Si2 99.6(3) . .
Rh1 Li3 Si2 99.6(3) . 2
Rh1 Li3 C10 124.3(4) . 2
Rh1 Li3 Li1 57.3(3) . .
Rh1 Li3 Li1 57.3(3) . 2
Si2 Li3 Si2 160.9(6) 2 .
Si2 Li3 Li1 88.3(3) 2 2
Si2 Li3 Li1 88.3(3) . .
Si2 Li3 Li1 102.0(3) 2 .
Si2 Li3 Li1 102.0(3) . 2
C4 Li3 Rh1 59.9(4) . .
C4 Li3 Rh1 59.9(4) 2 .
C4 Li3 Si2 46.32(16) . .
C4 Li3 Si2 149.0(5) . 2
C4 Li3 Si2 149.0(5) 2 .
C4 Li3 Si2 46.33(16) 2 2
C4 Li3 C4 119.8(7) . 2
C4 Li3 C10 90.3(2) 2 2
C4 Li3 C10 124.1(3) . 2
C4 Li3 Li1 97.3(5) 2 .
C4 Li3 Li1 48.0(3) 2 2
C4 Li3 Li1 48.0(3) . .
C4 Li3 Li1 97.3(5) . 2
C10 Li3 Si2 45.8(2) 2 2
C10 Li3 Si2 120.6(5) 2 .
C10 Li3 Li1 85.3(3) 2 .
C10 Li3 Li1 133.9(3) 2 2
Li1 Li3 Li1 114.5(6) . 2
Li3 Li3 Rh1 0(10) 2 .
Li3 Li3 Si2 0(10) 2 2
Li3 Li3 Si2 0(10) 2 .
Li3 Li3 C4 0(10) 2 2
Li3 Li3 C4 0(10) 2 .
Li3 Li3 C10 0(10) 2 2
Li3 Li3 Li1 0(10) 2 .
Li3 Li3 Li1 0(10) 2 2

loop_
_geom_bond_atom_site_label_1
_geom_bond_atom_site_label_2
_geom_bond_distance
_geom_bond_site_symmetry_2
Rh1 C1 2.046(6) .
Rh1 C1 2.046(6) 2
Rh1 C4 2.192(6) .
Rh1 C4 2.192(6) 2
Rh1 Li1 2.576(10) 2
Rh1 Li1 2.576(10) .
Rh1 Li2 2.525(10) .
Rh1 Li2 2.525(10) 2
Rh1 Li3 2.298(14) 2
Rh1 Li3 2.298(14) .
Si1 C1 1.864(6) .
Si1 C7 1.903(8) .
Si1 C8 1.858(8) .
Si1 C9 1.902(7) .
Si2 C4 1.858(6) .
Si2 C10 1.898(7) .
Si2 C11 1.889(9) .
Si2 C12 1.864(9) .
Si2 Li3 2.529(3) 2
Si2 Li3 2.529(3) .
O1 C13 1.471(13) .
O1 C16 1.425(12) .
O1 Li1 1.879(12) .
O2 C17 1.450(10) .
O2 C20 1.425(10) .
O2 Li2 1.919(11) .
C1 C2 1.442(8) .
C1 Li1 2.213(12) .
C1 Li2 2.219(11) .
C2 C3 1.419(9) .
C2 C5 1.531(8) .
C2 Li1 2.153(13) .
C2 Li2 2.230(12) .
C3 C4 1.455(8) .
C3 C6 1.525(9) .
C3 Li1 2.175(13) .
C3 Li2 2.183(13) .
C4 Li1 2.192(13) .
C4 Li2 2.235(13) .
C4 Li3 2.075(9) .
C4 Li3 2.075(9) 2
C13 C14 1.481(19) .
C14 C15 1.374(19) .
C15 C16 1.474(14) .
C17 C18 1.432(15) .
C18 C19 1.428(16) .
C19 C20 1.457(13) .
Li1 Li2 3.505(15) .
Li1 Li3 2.946(13) 2
Li1 Li3 2.946(13) .
Li3 Si2 2.529(3) 2
Li3 C4 2.075(9) 2
Li3 C10 2.324(11) 2
Li3 Li1 2.946(13) 2
Li3 Li3 0.00(3) 2
